data_1100433
loop_
_publ_author_name
'Hill, Christof'
'Bosold, Ferdinand'
'Harms, Klaus'
'Lohrenz, John C. W.'
'Marsch, Michael'
'Schmieczek, Michael'
'Boche, Gernot'

_publ_section_title
;
 Carbene Structure of Stable Acyl (Formyl) Anion Equivalents
;
_journal_coden_ASTM CHBRFW
_journal_issue 9
_journal_name_full 'Chemische Berichte/Recueil'
_journal_page_first 1201
_journal_page_last 1212
_journal_paper_doi 10.1002/cber.19971300907
_journal_volume 130
_journal_year 1997
_chemical_formula_sum 'C72 H124 Li16 N16 O8'
_space_group_IT_number 14
_symmetry_cell_setting monoclinic
_symmetry_space_group_name_Hall '-P 2ybc'
_symmetry_space_group_name_H-M 'P 1 21/c 1'
_cell_angle_alpha 90
_cell_angle_beta 102.120(8)
_cell_angle_gamma 90
_cell_formula_units_Z 4
_cell_length_a 12.232(1)
_cell_length_b 26.330(2)
_cell_length_c 14.157(1)
_cod_original_sg_symbol_H-M 'P 21/c'
_cod_database_code 1100433

loop_
_symmetry_equiv_pos_site_id
_symmetry_equiv_pos_as_xyz
1 x,y,z
2 x,1/2-y,1/2+z
3 -x,-y,-z
4 -x,-1/2+y,-1/2-z

loop_
_atom_site_label
_atom_site_type_symbol
_atom_site_fract_x
_atom_site_fract_y
_atom_site_fract_z
N1 N 0.3361(2) 0.34412(8) 1.0035(2)
N2 N 0.2271(2) 0.35233(10) 1.1066(2)
C1 C 0.3055(2) 0.37757(11) 1.0670(2)
C2 C 0.2768(2) 0.29914(11) 1.0040(2)
C3 C 0.2093(3) 0.30447(13) 1.0679(3)
C4 C 0.1670(3) 0.3748(2) 1.1741(3)
H1 H 0.1907(16) 0.4102(3) 1.1863(15)
H2 H 0.1832(17) 0.3558(6) 1.2349(7)
H3 H 0.0865(3) 0.3737(9) 1.1467(8)
C5 C 0.2929(3) 0.25477(12) 0.9423(3)
C6 C 0.2884(5) 0.2717(2) 0.8385(3)
H4 H 0.2991(29) 0.2421(3) 0.7992(6)
H5 H 0.3478(18) 0.2965(10) 0.8374(4)
H6 H 0.2156(11) 0.2872(12) 0.8122(9)
C7 C 0.4072(4) 0.2308(2) 0.9798(4)
H7 H 0.4161(12) 0.2013(8) 0.9400(16)
H8 H 0.4131(11) 0.2200(11) 1.0470(9)
H9 H 0.4658(4) 0.2557(4) 0.9765(23)
C8 C 0.2024(4) 0.2153(2) 0.9441(4)
H10 H 0.2171(19) 0.1850(6) 0.9084(24)
H11 H 0.1293(6) 0.2294(5) 0.9140(25)
H12 H 0.2027(21) 0.2059(11) 1.0112(5)
N3 N 0.6336(2) 0.35509(8) 0.9458(2)
N4 N 0.6311(2) 0.34311(9) 0.7929(2)
C9 C 0.5800(2) 0.36932(10) 0.8554(2)
C10 C 0.7180(2) 0.32015(10) 0.9386(2)
C11 C 0.7161(3) 0.31298(11) 0.8441(2)
C12 C 0.6030(3) 0.34773(15) 0.6889(2)
H13 H 0.5807(21) 0.3145(3) 0.6602(2)
H14 H 0.6681(8) 0.3601(9) 0.6657(3)
H15 H 0.5410(15) 0.3717(8) 0.6703(3)
C13 C 0.7927(2) 0.29566(11) 1.0244(2)
C14 C 0.8883(3) 0.26695(12) 0.9927(3)
H16 H 0.9332(12) 0.2491(7) 1.0483(4)
H17 H 0.9357(11) 0.2912(2) 0.9672(15)
H18 H 0.8571(3) 0.2423(6) 0.9423(12)
C15 C 0.8446(3) 0.33621(13) 1.0979(2)
H19 H 0.8930(15) 0.31985(14) 1.1535(8)
H20 H 0.7850(3) 0.3549(6) 1.1196(12)
H21 H 0.8889(15) 0.3598(5) 1.0677(5)
C16 C 0.7254(3) 0.25841(14) 1.0716(3)
H22 H 0.7744(6) 0.2426(7) 1.1275(12)
H23 H 0.6936(18) 0.2321(6) 1.0249(6)
H24 H 0.6649(14) 0.2766(2) 1.0929(17)
N5 N 0.7835(2) 0.55804(9) 1.1979(2)
N6 N 0.7377(2) 0.58204(10) 1.3313(2)
C17 C 0.7009(2) 0.55302(11) 1.2495(2)
C18 C 0.8674(3) 0.58951(11) 1.2471(2)
C19 C 0.8395(3) 0.60462(13) 1.3302(2)
C20 C 0.6811(3) 0.5865(2) 1.4116(3)
H25 H 0.7284(11) 0.5721(10) 1.4700(5)
H26 H 0.6668(21) 0.6224(2) 1.4227(13)
H27 H 0.6100(11) 0.5681(9) 1.3963(9)
C21 C 0.9740(3) 0.60047(13) 1.2123(2)
C22 C 1.0291(4) 0.6485(2) 1.2639(4)
H28 H 1.0969(17) 0.6566(8) 1.2404(19)
H29 H 0.9767(12) 0.6770(4) 1.2505(21)
H30 H 1.0486(27) 0.6424(5) 1.3337(4)
C23 C 0.9505(3) 0.6085(2) 1.1048(2)
H31 H 1.0203(5) 0.6169(10) 1.0846(4)
H32 H 0.9190(21) 0.5773(4) 1.0721(3)
H33 H 0.8971(17) 0.6364(7) 1.0875(3)
C24 C 1.0556(3) 0.5568(2) 1.2375(3)
H34 H 1.1258(10) 0.5653(5) 1.2181(22)
H35 H 1.0704(21) 0.5508(8) 1.3073(4)
H36 H 1.0236(12) 0.5262(4) 1.2034(19)
N7 N 0.7120(2) 0.42437(8) 1.2408(2)
N8 N 0.6223(2) 0.35352(8) 1.2513(2)
C25 C 0.6174(2) 0.39767(10) 1.1994(2)
C26 C 0.7735(3) 0.39567(11) 1.3160(2)
C27 C 0.7181(3) 0.35197(13) 1.3221(2)
C28 C 0.5357(3) 0.31429(12) 1.2354(3)
H37 H 0.5708(3) 0.28071(12) 1.2388(16)
H38 H 0.4911(12) 0.3169(5) 1.2852(10)
H39 H 0.4871(12) 0.3189(5) 1.1716(7)
C29 C 0.8847(3) 0.41305(12) 1.3750(2)
C30 C 0.9605(7) 0.3661(3) 1.4072(7)
H40 H 0.9694(38) 0.3468(12) 1.3501(7)
H41 H 1.0339(17) 0.3775(3) 1.4428(35)
H42 H 0.9259(24) 0.3445(11) 1.4490(33)
C31 C 0.9492(8) 0.4451(3) 1.3109(7)
H43 H 0.9115(27) 0.4779(8) 1.2954(33)
H44 H 1.0261(15) 0.4509(17) 1.3462(16)
H45 H 0.9502(38) 0.4267(9) 1.2510(17)
C32 C 0.8724(10) 0.4448(4) 1.4603(6)
H46 H 0.8384(47) 0.4243(8) 1.5044(22)
H47 H 0.9462(11) 0.4566(19) 1.4943(26)
H48 H 0.8246(42) 0.4741(13) 1.4381(7)
C33? C 0.0894(14) 0.6200(6) 0.5330(11)
H49? H 0.0240(64) 0.6063(28) 0.4882(40)
H50? H 0.1539(42) 0.6198(37) 0.5020(47)
H51? H 0.074(10) 0.6549(12) 0.5504(16)
C34? C 0.0298(11) 0.5876(6) 0.6831(12)
H52? H 0.0546(35) 0.5668(29) 0.7411(35)
H53? H -0.0402(24) 0.5738(34) 0.6452(25)
H54? H 0.0177(58) 0.6226(7) 0.7021(58)
C35? C 0.1313(13) 0.5338(5) 0.5859(9)
H55? H 0.0611(21) 0.5224(13) 0.5443(47)
H56? H 0.1528(67) 0.5101(8) 0.6401(9)
H57? H 0.1901(45) 0.5348(8) 0.5485(48)
O1 O 0.47228(14) 0.44142(6) 0.98226(12)
O2 O 0.5178(2) 0.47164(8) 1.36917(14)
O3 O 0.45185(15) 0.49478(6) 1.17614(12)
C36 C 0.5553(4) 0.4377(2) 1.4487(2)
H58 H 0.6340(8) 0.4447(7) 1.4774(13)
H59 H 0.5100(16) 0.4428(8) 1.4974(9)
H60 H 0.5476(22) 0.4026(2) 1.4256(4)
C37 C 0.4050(3) 0.46221(13) 1.3209(2)
H61 H 0.3971(3) 0.42672(13) 1.2973(2)
H62 H 0.3542(3) 0.46731(13) 1.3660(2)
C38 C 0.3755(3) 0.49813(11) 1.2378(2)
H63 H 0.3752(3) 0.53328(11) 1.2625(2)
H64 H 0.2994(3) 0.49032(11) 1.2007(2)
O4 O 0.71808(14) 0.47887(7) 1.03387(13)
C39 C 0.8111(3) 0.47061(12) 0.9907(2)
H65 H 0.7953(7) 0.4421(5) 0.9455(11)
H66 H 0.8253(11) 0.5013(3) 0.9559(13)
H67 H 0.8771(5) 0.4628(8) 1.0410(3)
Li1 Li 0.4656(4) 0.3699(2) 0.9577(3)
Li2 Li 0.4547(4) 0.4259(2) 1.1124(3)
Li3 Li 0.6253(4) 0.4172(2) 1.0364(3)
Li4 Li 0.7644(4) 0.4828(2) 1.1662(3)
Li5 Li 0.5715(4) 0.4955(2) 0.9627(3)
Li6 Li 0.5954(4) 0.4841(2) 1.2598(3)
Li7 Li 0.3103(4) 0.4410(2) 0.9507(3)
Li8 Li 0.4790(4) 0.4391(2) 0.8462(3)
H68 H 0.7354(26) 0.3258(13) 1.3616(23)
H69 H 0.8778(28) 0.6304(13) 1.3849(25)
H70 H 0.7583(25) 0.2924(11) 0.8105(22)
H71 H 0.1578(29) 0.2816(13) 1.0839(23)
C17B* C 0.2991(2) 0.44698(11) 0.7505(2)
N5B* N 0.2165(2) 0.44196(9) 0.8021(2)
C18B* C 0.1326(3) 0.41049(11) 0.7529(2)
C19B* C 0.1605(3) 0.39538(13) 0.6698(2)
N6B* N 0.2623(2) 0.41796(10) 0.6687(2)
Li4B* Li 0.2356(4) 0.5172(2) 0.8338(3)
Li7B* Li 0.6897(4) 0.5590(2) 1.0493(3)
N1B* N 0.6639(2) 0.65588(8) 0.9965(2)
C1B* C 0.6945(2) 0.62243(11) 0.9330(2)
N2B* N 0.7729(2) 0.64767(10) 0.8934(2)
C3B* C 0.7907(3) 0.69553(13) 0.9321(3)
C2B* C 0.7232(2) 0.70086(11) 0.9960(2)
Li1B* Li 0.5344(4) 0.6301(2) 1.0423(3)
Li2B* Li 0.5453(4) 0.5741(2) 0.8876(3)
C25B* C 0.3826(2) 0.60233(10) 0.8006(2)
N7B* N 0.2880(2) 0.57563(8) 0.7592(2)
C26B* C 0.2265(3) 0.60433(11) 0.6840(2)
C27B* C 0.2819(3) 0.64803(13) 0.6779(2)
N8B* N 0.3777(2) 0.64648(8) 0.7487(2)
Li3B* Li 0.3747(4) 0.5828(2) 0.9636(3)
N3B* N 0.3664(2) 0.64491(8) 1.0542(2)
C9B* C 0.4200(2) 0.63068(10) 1.1446(2)
N4B* N 0.3689(2) 0.65689(9) 1.2071(2)
C11B* C 0.2839(3) 0.68702(11) 1.1559(2)
C10B* C 0.2820(2) 0.67985(10) 1.0614(2)
Li8B* Li 0.5210(4) 0.5609(2) 1.1538(3)
Li5B* Li 0.4285(4) 0.5045(2) 1.0373(3)
O1B* O 0.52772(14) 0.55858(6) 1.01774(12)
O4B* O 0.28192(14) 0.52113(7) 0.96613(13)
C39B* C 0.1889(3) 0.52939(12) 1.0093(2)
H65B* H 0.2047(7) 0.5579(5) 1.0545(11)
H66B* H 0.1747(11) 0.4987(3) 1.0441(13)
H67B* H 0.1229(5) 0.5372(8) 0.9590(3)
Li6B* Li 0.4046(4) 0.5159(2) 0.7402(3)
O2B* O 0.4822(2) 0.52836(8) 0.63083(14)
C36B* C 0.4447(4) 0.5623(2) 0.5513(2)
H58B* H 0.3660(8) 0.5553(7) 0.5226(13)
H59B* H 0.4900(16) 0.5572(8) 0.5026(9)
H60B* H 0.4524(22) 0.5974(2) 0.5744(4)
C37B* C 0.5950(3) 0.53779(13) 0.6791(2)
H61B* H 0.6029(3) 0.57328(13) 0.7027(2)
H62B* H 0.6458(3) 0.53269(13) 0.6340(2)
C38B* C 0.6245(3) 0.50187(11) 0.7622(2)
O3B* O 0.54815(15) 0.50522(6) 0.82386(12)
H63B* H 0.6248(3) 0.46672(11) 0.7375(2)
H64B* H 0.7006(3) 0.50968(11) 0.7993(2)
H43B* H 0.0885(27) 0.5221(8) 0.7046(33)
C31B* C 0.0508(8) 0.5549(3) 0.6891(7)
C29B* C 0.1153(3) 0.58695(12) 0.6250(2)
C30B* C 0.0395(7) 0.6339(3) 0.5928(7)
H40B* H 0.0306(38) 0.6532(12) 0.6499(7)
H41B* H -0.0339(17) 0.6225(3) 0.5572(35)
C32B* C 0.1276(10) 0.5552(4) 0.5397(6)
H46B* H 0.1616(47) 0.5757(8) 0.4956(22)
H47B* H 0.0538(11) 0.5434(19) 0.5057(26)
H48B* H 0.1754(42) 0.5259(13) 0.5619(7)
H44B* H -0.0261(15) 0.5491(17) 0.6538(16)
H45B* H 0.0498(38) 0.5733(9) 0.7490(17)
C13B* C 0.2073(2) 0.70434(11) 0.9756(2)
C14B* C 0.1117(3) 0.73305(12) 1.0073(3)
H16B* H 0.0668(12) 0.7509(7) 0.9517(4)
H17B* H 0.0643(11) 0.7088(2) 1.0328(15)
H18B* H 0.1429(3) 0.7577(6) 1.0577(12)
C15B* C 0.1554(3) 0.66379(13) 0.9021(2)
H19B* H 0.1070(15) 0.68015(14) 0.8465(8)
H20B* H 0.2150(3) 0.6451(6) 0.8804(12)
H21B* H 0.1111(15) 0.6402(5) 0.9323(5)
C16B* C 0.2746(3) 0.74159(14) 0.9284(3)
H22B* H 0.2256(6) 0.7574(7) 0.8725(12)
H23B* H 0.3064(18) 0.7679(6) 0.9751(6)
H24B* H 0.3351(14) 0.7234(2) 0.9071(17)
H70B* H 0.2417(25) 0.7076(11) 1.1895(22)
C12B* C 0.3970(3) 0.65227(15) 1.3111(2)
H13B* H 0.4193(21) 0.6855(3) 1.3398(2)
H14B* H 0.3319(8) 0.6399(9) 1.3343(3)
H15B* H 0.4590(15) 0.6283(8) 1.3297(3)
C28B* C 0.4643(3) 0.68571(12) 0.7646(3)
H37B* H 0.4292(3) 0.71929(12) 0.7612(16)
H38B* H 0.5089(12) 0.6831(5) 0.7148(10)
H39B* H 0.5129(12) 0.6811(5) 0.8284(7)
H68B* H 0.2646(26) 0.6742(13) 0.6384(23)
C5B* C 0.7071(3) 0.74523(12) 1.0577(3)
C6B* C 0.7116(5) 0.7283(2) 1.1615(3)
H4B* H 0.7009(29) 0.7579(3) 1.2008(6)
H5B* H 0.6522(18) 0.7035(10) 1.1626(4)
H6B* H 0.7844(11) 0.7128(12) 1.1878(9)
C7B* C 0.5928(4) 0.7692(2) 1.0202(4)
H7B* H 0.5839(12) 0.7987(8) 1.0600(16)
H8B* H 0.5869(11) 0.7800(11) 0.9530(9)
H9B* H 0.5342(4) 0.7443(4) 1.0235(23)
C8B* C 0.7976(4) 0.7847(2) 1.0559(4)
H10B* H 0.7829(19) 0.8150(6) 1.0916(24)
H11B* H 0.8707(6) 0.7706(5) 1.0860(25)
H12B* H 0.7973(21) 0.7941(11) 0.9888(5)
H71B* H 0.8422(29) 0.7184(13) 0.9161(23)
C4B* C 0.8330(3) 0.6252(2) 0.8259(3)
H1B* H 0.8093(16) 0.5898(3) 0.8137(15)
H2B* H 0.8168(17) 0.6442(6) 0.7651(7)
H3B* H 0.9135(3) 0.6263(9) 0.8533(8)
C20B* C 0.3189(3) 0.4135(2) 0.5884(3)
H25B* H 0.2716(11) 0.4279(10) 0.5300(5)
H26B* H 0.3332(21) 0.3776(2) 0.5773(13)
H27B* H 0.3900(11) 0.4319(9) 0.6037(9)
H69B* H 0.1222(28) 0.3696(13) 0.6151(25)
C21B* C 0.0260(3) 0.39953(13) 0.7877(2)
C22B* C -0.0291(4) 0.3515(2) 0.7361(4)
H28B* H -0.0969(17) 0.3434(8) 0.7596(19)
H29B* H 0.0233(12) 0.3230(4) 0.7495(21)
H30B* H -0.0486(27) 0.3576(5) 0.6663(4)
C23B* C 0.0495(3) 0.3915(2) 0.8952(2)
H31B* H -0.0203(5) 0.3831(10) 0.9154(4)
H32B* H 0.0810(21) 0.4227(4) 0.9279(3)
H33B* H 0.1029(17) 0.3636(7) 0.9125(3)
C24B* C -0.0556(3) 0.4432(2) 0.7625(3)
H34B* H -0.1258(10) 0.4347(5) 0.7819(22)
H35B* H -0.0704(21) 0.4492(8) 0.6927(4)
H36B* H -0.0236(12) 0.4738(4) 0.7966(19)

loop_
_atom_type_symbol
_atom_type_radius_bond
C 0.68
H 0.23
Li 1.67
N 0.59
O 0.55
